data_4021110
loop_
_publ_author_name
'Naoki Kise'
'Kengo Ohya'
'Kie Arimoto'
'Yutaka Yamashita'
'Yuuki Hirano'
'Tadahiro Ono'
'Nasuo Ueda'

_publ_section_title
;
 Electroreductive Intramolecular Coupling of Aromatic \b- and
 \g-Imino Esters: A New Synthetic Method for
 N-Alkoxycarbonyl-2-aryl-3-ones and cis-2-Aryl-3-ols
 of Pyrrolidines and Piperidines
;
_journal_name_full 'Journal of Organic Chemistry'
_journal_page_first 7710
_journal_page_last 7719
_journal_paper_doi 10.1021/jo0488917
_journal_volume 69
_journal_year 2004
_chemical_formula_moiety 'C14 H19 N O4 '
_chemical_formula_sum 'C14 H19 N O4'
_chemical_formula_weight 265.31
_space_group_IT_number 14
_symmetry_cell_setting monoclinic
_symmetry_space_group_name_Hall '-P 2ybc'
_symmetry_space_group_name_H-M 'P 1 21/c 1'
_cell_angle_alpha 90
_cell_angle_beta 105.305(8)
_cell_angle_gamma 90
_cell_formula_units_Z 4
_cell_length_a 9.717(2)
_cell_length_b 9.665(2)
_cell_length_c 14.758(3)
_cell_measurement_temperature 296.1
_cell_volume 1336.8(4)
_exptl_crystal_density_diffrn 1.318
_cod_original_sg_symbol_H-M 'P 21/c'
_cod_original_formula_sum 'C14 H19 N O4 '
_cod_database_code 4021110

loop_
_symmetry_equiv_pos_as_xyz
x,y,z
-x,-y,-z
-x,y+1/2,-z+1/2
x,-y+1/2,z+1/2

loop_
_atom_site_label
_atom_site_type_symbol
_atom_site_fract_x
_atom_site_fract_y
_atom_site_fract_z
_atom_site_U_iso_or_equiv
_atom_site_adp_type
_atom_site_occupancy
_atom_site_symmetry_multiplicity
_atom_site_calc_flag
_atom_site_refinement_flags
_atom_site_disorder_assembly
_atom_site_disorder_group
O(1) O 0.2144(1) 0.2034(1) 0.95111(7) 0.0462(3) Uani 1.00 1 d . . .
O(2) O 0.6348(1) -0.0390(1) 0.89428(7) 0.0439(3) Uani 1.00 1 d . . .
O(3) O 0.7547(1) 0.1351(1) 0.84777(8) 0.0542(3) Uani 1.00 1 d . . .
O(4) O 0.2368(1) -0.1019(1) 0.89560(7) 0.0557(3) Uani 1.00 1 d . . .
N(1) N 0.5317(1) 0.1727(1) 0.85721(8) 0.0368(3) Uani 1.00 1 d . . .
C(1) C 0.4000(1) 0.1253(1) 0.87939(9) 0.0332(4) Uani 1.00 1 d . . .
C(2) C 0.3468(1) 0.2406(1) 0.9339(1) 0.0369(4) Uani 1.00 1 d . . .
C(3) C 0.3313(2) 0.3771(2) 0.8828(1) 0.0444(4) Uani 1.00 1 d . . .
C(4) C 0.4761(2) 0.4209(2) 0.8720(1) 0.0502(5) Uani 1.00 1 d . . .
C(5) C 0.5416(2) 0.3141(1) 0.8210(1) 0.0440(4) Uani 1.00 1 d . . .
C(6) C 0.2858(1) 0.0705(1) 0.79513(9) 0.0352(4) Uani 1.00 1 d . . .
C(7) C 0.2058(1) -0.0452(1) 0.8068(1) 0.0406(4) Uani 1.00 1 d . . .
C(8) C 0.1004(2) -0.0979(2) 0.7320(1) 0.0494(5) Uani 1.00 1 d . . .
C(9) C 0.0752(2) -0.0376(2) 0.6443(1) 0.0569(5) Uani 1.00 1 d . . .
C(10) C 0.1532(2) 0.0747(2) 0.6308(1) 0.0555(5) Uani 1.00 1 d . . .
C(11) C 0.2571(2) 0.1285(2) 0.7060(1) 0.0445(4) Uani 1.00 1 d . . .
C(12) C 0.1913(3) -0.2364(2) 0.9058(2) 0.0846(8) Uani 1.00 1 d . . .
C(13) C 0.6391(1) 0.0804(1) 0.86859(9) 0.0357(4) Uani 1.00 1 d . . .
C(14) C 0.8793(2) 0.0490(3) 0.8666(2) 0.0679(7) Uani 1.00 1 d . . .
H(1) H 0.428(1) 0.050(1) 0.9212(9) 0.030(3) Uiso 1.00 1 c . . .
H(2) H 0.422(1) 0.250(1) 0.9947(9) 0.036(4) Uiso 1.00 1 c . . .
H(3) H 0.295(2) 0.441(2) 0.918(1) 0.049(4) Uiso 1.00 1 c . . .
H(4) H 0.260(2) 0.366(2) 0.820(1) 0.050(4) Uiso 1.00 1 c . . .
H(5) H 0.542(2) 0.434(2) 0.936(1) 0.058(5) Uiso 1.00 1 c . . .
H(6) H 0.469(2) 0.508(2) 0.837(1) 0.066(5) Uiso 1.00 1 c . . .
H(7) H 0.643(2) 0.333(2) 0.830(1) 0.052(4) Uiso 1.00 1 c . . .
H(8) H 0.493(2) 0.315(2) 0.753(1) 0.048(4) Uiso 1.00 1 c . . .
H(9) H 0.052(2) -0.177(2) 0.745(1) 0.055(5) Uiso 1.00 1 c . . .
H(10) H 0.001(2) -0.078(2) 0.592(1) 0.063(5) Uiso 1.00 1 c . . .
H(11) H 0.141(2) 0.119(2) 0.573(1) 0.061(5) Uiso 1.00 1 c . . .
H(12) H 0.311(2) 0.207(2) 0.696(1) 0.051(4) Uiso 1.00 1 c . . .
H(13) H 0.077(3) -0.239(3) 0.884(2) 0.16(1) Uiso 1.00 1 c . . .
H(14) H 0.226(2) -0.263(2) 0.968(2) 0.081(6) Uiso 1.00 1 c . . .
H(15) H 0.216(3) -0.293(3) 0.865(2) 0.107(9) Uiso 1.00 1 c . . .
H(16) H 0.952(3) 0.099(3) 0.854(2) 0.111(8) Uiso 1.00 1 c . . .
H(17) H 0.860(3) -0.047(3) 0.847(2) 0.13(1) Uiso 1.00 1 c . . .
H(18) H 0.901(3) 0.027(3) 0.933(2) 0.13(1) Uiso 1.00 1 c . . .
H(19) H 0.233(2) 0.136(2) 0.995(1) 0.084(7) Uiso 1.00 1 c . . .

loop_
_atom_site_aniso_label
_atom_site_aniso_U_11
_atom_site_aniso_U_22
_atom_site_aniso_U_33
_atom_site_aniso_U_12
_atom_site_aniso_U_13
_atom_site_aniso_U_23
O(1) 0.0409(6) 0.0488(7) 0.0541(7) 0.0015(5) 0.0220(5) 0.0019(5)
O(2) 0.0421(6) 0.0377(6) 0.0511(6) 0.0045(5) 0.0107(5) 0.0040(5)
O(3) 0.0345(6) 0.0540(7) 0.0786(8) 0.0053(5) 0.0231(5) 0.0129(6)
O(4) 0.0707(7) 0.0464(6) 0.0499(6) -0.0229(6) 0.0157(5) -0.0001(5)
N(1) 0.0311(6) 0.0347(7) 0.0455(7) 0.0000(5) 0.0114(5) 0.0073(5)
C(1) 0.0296(7) 0.0335(8) 0.0364(7) -0.0008(6) 0.0083(6) 0.0050(6)
C(2) 0.0339(7) 0.0385(8) 0.0381(7) -0.0022(6) 0.0093(6) -0.0017(6)
C(3) 0.0460(9) 0.0346(8) 0.0542(9) 0.0041(7) 0.0160(8) -0.0007(7)
C(4) 0.0505(9) 0.0349(9) 0.065(1) -0.0033(7) 0.0157(8) 0.0061(8)
C(5) 0.0384(8) 0.0384(9) 0.057(1) -0.0002(7) 0.0153(7) 0.0124(7)
C(6) 0.0304(7) 0.0370(8) 0.0388(8) 0.0035(6) 0.0103(6) -0.0037(6)
C(7) 0.0360(7) 0.0433(9) 0.0442(8) -0.0011(6) 0.0136(6) -0.0069(6)
C(8) 0.0370(8) 0.051(1) 0.061(1) -0.0070(7) 0.0145(8) -0.0164(8)
C(9) 0.0407(9) 0.072(1) 0.051(1) 0.0038(9) 0.0000(7) -0.0186(9)
C(10) 0.0510(9) 0.069(1) 0.0409(9) 0.0096(9) 0.0025(7) -0.0014(8)
C(11) 0.0435(8) 0.0448(9) 0.0440(9) 0.0043(7) 0.0093(7) 0.0017(7)
C(12) 0.119(2) 0.051(1) 0.074(2) -0.026(1) 0.008(2) 0.007(1)
C(13) 0.0311(7) 0.0413(8) 0.0331(7) 0.0005(6) 0.0058(6) -0.0010(6)
C(14) 0.0346(9) 0.071(2) 0.100(2) 0.0102(9) 0.021(1) 0.007(1)

loop_
_geom_bond_atom_site_label_1
_geom_bond_atom_site_label_2
_geom_bond_distance
_geom_bond_publ_flag
_geom_bond_site_symmetry_1
_geom_bond_site_symmetry_2
O(1) C(2) 1.421(2) yes . .
O(1) H(19) 0.90(2) no . .
O(2) C(13) 1.218(2) yes . .
O(3) C(13) 1.348(2) yes . .
O(3) C(14) 1.435(2) yes . .
O(4) C(7) 1.379(2) yes . .
O(4) C(12) 1.394(3) yes . .
N(1) C(1) 1.475(2) yes . .
N(1) C(5) 1.480(2) yes . .
N(1) C(13) 1.350(2) yes . .
C(1) C(2) 1.541(2) yes . .
C(1) C(6) 1.526(2) yes . .
C(1) H(1) 0.95(1) no . .
C(2) C(3) 1.507(2) yes . .
C(2) H(2) 1.00(1) no . .
C(3) C(4) 1.517(3) yes . .
C(3) H(3) 0.94(2) no . .
C(3) H(4) 1.01(1) no . .
C(4) C(5) 1.514(3) yes . .
C(4) H(5) 0.99(2) no . .
C(4) H(6) 0.98(2) no . .
C(5) H(7) 0.98(2) no . .
C(5) H(8) 0.99(2) no . .
C(6) C(7) 1.398(2) yes . .
C(6) C(11) 1.389(2) yes . .
C(7) C(8) 1.389(2) yes . .
C(8) C(9) 1.381(2) yes . .
C(8) H(9) 0.95(2) no . .
C(9) C(10) 1.368(3) yes . .
C(9) H(10) 0.98(2) no . .
C(10) C(11) 1.389(2) yes . .
C(10) H(11) 0.93(2) no . .
C(11) H(12) 0.95(2) no . .
C(12) H(13) 1.07(3) no . .
C(12) H(14) 0.92(2) no . .
C(12) H(15) 0.88(3) no . .
C(14) H(16) 0.91(3) no . .
C(14) H(17) 0.97(3) no . .
C(14) H(18) 0.97(3) no . .
